data_7247093
loop_
_publ_author_name
'Chu, Xue-Qiang'
'Sun, Li-Wen'
'Ma, Cheng'
'Chen, Jia-Wei'
'Chen, Yu-Lan'
'Ni, Shao-Fei'
'Zhu, Ming-Quan'
'Zhou, Jie'
'Ma, Mengtao'
'Shen, Zhi-Liang'

_publ_section_title
;
 &#x201C;On-water&#x201D; defluorophosphorylation of trifluoromethylated
 enones with phosphine oxides
;
_journal_issue 16
_journal_name_full 'Green Chemistry'
_journal_page_first 6489
_journal_page_last 6497
_journal_paper_doi 10.1039/D3GC01565C
_journal_volume 25
_journal_year 2023
_chemical_formula_moiety 'C36 H26 F2 N3 O4 P'
_chemical_formula_sum 'C36 H26 F2 N3 O4 P'
_chemical_formula_weight 633.57
_space_group_crystal_system monoclinic
_space_group_IT_number 14
_space_group_name_Hall '-P 2yn'
_space_group_name_H-M_alt 'P 1 21/n 1'
_atom_sites_solution_hydrogens geom
_atom_sites_solution_primary dual
_audit_creation_date 2023-03-17
_audit_creation_method
;
Olex2 1.5-beta
(compiled 2022.04.07 svn.rca3783a0 for OlexSys, GUI svn.r6439)
;
_audit_update_record
;
2023-03-17 deposited with the CCDC.	2023-07-19 downloaded from the CCDC.
;
_cell_angle_alpha 90
_cell_angle_beta 98.198(2)
_cell_angle_gamma 90
_cell_formula_units_Z 4
_cell_length_a 13.6060(3)
_cell_length_b 16.1758(4)
_cell_length_c 14.0833(3)
_cell_measurement_reflns_used 6919
_cell_measurement_temperature 149.99(10)
_cell_measurement_theta_max 74.0360
_cell_measurement_theta_min 4.1490
_cell_volume 3067.89(12)
_computing_cell_refinement 'CrysAlisPro 1.171.38.43f (Rigaku OD, 2015)'
_computing_data_collection 'CrysAlisPro 1.171.38.43f (Rigaku OD, 2015)'
_computing_data_reduction 'CrysAlisPro 1.171.38.43f (Rigaku OD, 2015)'
_computing_molecular_graphics 'Olex2 1.5-beta (Dolomanov et al., 2009)'
_computing_publication_material 'Olex2 1.5-beta (Dolomanov et al., 2009)'
_computing_structure_refinement 'SHELXL 2018/3 (Sheldrick, 2015)'
_computing_structure_solution 'SHELXT 2018/2 (Sheldrick, 2018)'
_diffrn_ambient_environment N~2~
_diffrn_ambient_temperature 149.99(10)
_diffrn_detector 'CCD plate'
_diffrn_detector_area_resol_mean 5.2684
_diffrn_detector_type AtlasS2
_diffrn_measured_fraction_theta_full 0.999
_diffrn_measured_fraction_theta_max 0.971
_diffrn_measurement_details
;
List of Runs (angles in degrees, time in seconds):

  # Type    Start    End  Width  t~exp~   \w     \q     \k     \f   Frames
#--------------------------------------------------------------------------
  1  \w     12.00  69.00   1.00    1.00    --   40.92  77.00 -90.00   57
  2  \w    111.00 177.00   1.00    1.58    --  108.20  45.00 -90.00   66
  3  \w    107.00 133.00   1.00    1.58    --  108.20 101.00 101.00   26
  4  \w     47.00 135.00   1.00    1.58    --  108.20 -61.00  90.00   88
  5  \w     68.00 100.00   1.00    1.58    --  108.20 -94.00  60.00   32
  6  \w     36.00 121.00   1.00    1.58    --  108.20-125.00   0.00   85
  7  \w     53.00  79.00   1.00    1.00    --   40.92-125.00  60.00   26
  8  \w     26.00  52.00   1.00    1.58    --  108.20 -94.00  60.00   26
  9  \w     23.00  95.00   1.00    1.00    --   40.92-125.00-150.00   72
 10  \w     70.00 107.00   1.00    1.58    --  108.20 -94.00-180.00   37
 11  \w     36.00 110.00   1.00    1.58    --  108.20 -45.00-180.00   74
 12  \w   -112.00 -14.00   1.00    1.00    --  -40.92 -57.00 -60.00   98
;
_diffrn_measurement_device 'four-circle diffractometer'
_diffrn_measurement_device_type 'SuperNova, Dual, Cu at zero, AtlasS2'
_diffrn_measurement_method '\w scans'
_diffrn_orient_matrix_type 'CrysAlisPro convention (1999,Acta A55,543-557)'
_diffrn_orient_matrix_UB_11 -0.0730273000
_diffrn_orient_matrix_UB_12 0.0595513000
_diffrn_orient_matrix_UB_13 -0.0592911000
_diffrn_orient_matrix_UB_21 0.0787629000
_diffrn_orient_matrix_UB_22 0.0690560000
_diffrn_orient_matrix_UB_23 0.0140519000
_diffrn_orient_matrix_UB_31 0.0394203000
_diffrn_orient_matrix_UB_32 -0.0275997000
_diffrn_orient_matrix_UB_33 -0.0921393000
_diffrn_radiation_monochromator mirror
_diffrn_radiation_probe x-ray
_diffrn_radiation_type 'Cu K\a'
_diffrn_radiation_wavelength 1.54184
_diffrn_reflns_av_R_equivalents 0.0279
_diffrn_reflns_av_unetI/netI 0.0358
_diffrn_reflns_Laue_measured_fraction_full 0.999
_diffrn_reflns_Laue_measured_fraction_max 0.971
_diffrn_reflns_limit_h_max 16
_diffrn_reflns_limit_h_min -16
_diffrn_reflns_limit_k_max 18
_diffrn_reflns_limit_k_min -19
_diffrn_reflns_limit_l_max 12
_diffrn_reflns_limit_l_min -17
_diffrn_reflns_number 12151
_diffrn_reflns_point_group_measured_fraction_full 0.999
_diffrn_reflns_point_group_measured_fraction_max 0.971
_diffrn_reflns_theta_full 67.684
_diffrn_reflns_theta_max 74.167
_diffrn_reflns_theta_min 4.187
_diffrn_source 'micro-focus sealed X-ray tube'
_diffrn_source_type 'SuperNova (Cu) X-ray Source'
_exptl_absorpt_coefficient_mu 1.286
_exptl_absorpt_correction_T_max 1.00000
_exptl_absorpt_correction_T_min 0.60786
_exptl_absorpt_correction_type multi-scan
_exptl_absorpt_process_details
;
CrysAlisPro 1.171.38.43f (Rigaku Oxford Diffraction, 2015)
Empirical absorption correction using spherical harmonics,
 implemented in SCALE3 ABSPACK scaling algorithm.
;
_exptl_crystal_colour 'light colourless'
_exptl_crystal_density_diffrn 1.372
_exptl_crystal_description block
_exptl_crystal_F_000 1312
_exptl_crystal_size_max 0.16
_exptl_crystal_size_mid 0.13
_exptl_crystal_size_min 0.1
_refine_diff_density_max 0.337
_refine_diff_density_min -0.384
_refine_diff_density_rms 0.045
_refine_ls_extinction_coef 0.00099(11)
_refine_ls_extinction_expression Fc^*^=kFc[1+0.001xFc^2^\l^3^/sin(2\q)]^-1/4^
_refine_ls_extinction_method 'SHELXL-2018/3 (Sheldrick 2018)'
_refine_ls_goodness_of_fit_ref 1.025
_refine_ls_hydrogen_treatment constr
_refine_ls_matrix_type full
_refine_ls_number_parameters 416
_refine_ls_number_reflns 6063
_refine_ls_number_restraints 0
_refine_ls_restrained_S_all 1.025
_refine_ls_R_factor_all 0.0475
_refine_ls_R_factor_gt 0.0417
_refine_ls_shift/su_max 0.000
_refine_ls_shift/su_mean 0.000
_refine_ls_structure_factor_coef Fsqd
_refine_ls_weighting_details 'w=1/[\s^2^(Fo^2^)+(0.0545P)^2^+0.9764P] where P=(Fo^2^+2Fc^2^)/3'
_refine_ls_weighting_scheme calc
_refine_ls_wR_factor_gt 0.1071
_refine_ls_wR_factor_ref 0.1131
_reflns_Friedel_coverage 0.000
_reflns_number_gt 5303
_reflns_number_total 6063
_reflns_threshold_expression 'I > 2\s(I)'
_cod_data_source_file d3gc01565c2.cif
_cod_data_source_block 862
_cod_depositor_comments 'Adding full bibliography for 7247092--7247093.cif.'
_cod_database_code 7247093
_shelx_shelxl_version_number 2018/3
_shelx_space_group_comment
;
The symmetry employed for this shelxl refinement is uniquely defined
by the following loop, which should always be used as a source of
symmetry information in preference to the above space-group names.
They are only intended as comments.
;
_olex2_refinement_description
;
1. Fixed Uiso
 At 1.2 times of:
  All C(H) groups
2.a Ternary CH refined with riding coordinates:
 C7(H7)
2.b Aromatic/amide H refined with riding coordinates:
 C2(H2), C3(H3), C4(H4), C5(H5), C12(H12), C13(H13), C14(H14), C15(H15),
 C16(H16), C17(H17), C20(H20), C21(H21), C22(H22), C23(H23), C24(H24), C26(H26),
  C27(H27), C28(H28), C29(H29), C30(H30), C32(H32), C33(H33), C34(H34),
 C35(H35), C36(H36)
;
_olex2_submission_special_instructions 'No special instructions were received'
_oxdiff_exptl_absorpt_empirical_details
;
Empirical correction (ABSPACK) includes:
- Absorption correction using spherical harmonics
- Frame scaling
;
_oxdiff_exptl_absorpt_empirical_full_max 1.412
_oxdiff_exptl_absorpt_empirical_full_min 0.497

loop_
_space_group_symop_operation_xyz
'x, y, z'
'-x+1/2, y+1/2, -z+1/2'
'-x, -y, -z'
'x-1/2, -y-1/2, z-1/2'

loop_
_atom_site_label
_atom_site_type_symbol
_atom_site_fract_x
_atom_site_fract_y
_atom_site_fract_z
_atom_site_U_iso_or_equiv
_atom_site_adp_type
_atom_site_occupancy
_atom_site_site_symmetry_order
_atom_site_calc_flag
_atom_site_refinement_flags_posn
_atom_site_refinement_flags_adp
_atom_site_refinement_flags_occupancy
_atom_site_disorder_assembly
_atom_site_disorder_group
P1 P 0.71050(3) 0.36327(3) 0.47021(3) 0.02913(12) Uani 1 1 d . . . . .
F1 F 0.55536(8) 0.59563(7) 0.31951(6) 0.0403(3) Uani 1 1 d . . . . .
F2 F 0.68022(8) 0.63099(7) 0.24885(7) 0.0428(3) Uani 1 1 d . . . . .
O1 O 0.58872(10) 0.63898(9) -0.06799(8) 0.0418(3) Uani 1 1 d . . . . .
O2 O 0.44468(11) 0.70117(9) 0.19841(9) 0.0476(3) Uani 1 1 d . . . . .
O3 O 0.78188(9) 0.36409(10) 0.40096(8) 0.0432(3) Uani 1 1 d . . . . .
O4 O 0.61359(8) 0.41970(7) 0.43833(7) 0.0281(2) Uani 1 1 d . . . . .
N1 N 0.58221(10) 0.57086(10) 0.07567(9) 0.0330(3) Uani 1 1 d . . . . .
N2 N 0.53559(10) 0.58756(9) 0.15825(9) 0.0315(3) Uani 1 1 d . . . . .
N3 N 0.50385(10) 0.68982(9) 0.05210(9) 0.0332(3) Uani 1 1 d . . . . .
C1 C 0.64873(12) 0.50395(11) 0.07599(11) 0.0317(3) Uani 1 1 d . . . . .
C2 C 0.68156(14) 0.47856(12) -0.00891(12) 0.0385(4) Uani 1 1 d . . . . .
H2 H 0.656631 0.504095 -0.068215 0.046 Uiso 1 1 calc R U . . .
C3 C 0.75077(16) 0.41580(13) -0.00541(14) 0.0452(5) Uani 1 1 d . . . . .
H3 H 0.773284 0.398056 -0.062905 0.054 Uiso 1 1 calc R U . . .
C4 C 0.78783(15) 0.37837(13) 0.08070(15) 0.0462(5) Uani 1 1 d . . . . .
H4 H 0.836579 0.336144 0.082434 0.055 Uiso 1 1 calc R U . . .
C5 C 0.75342(13) 0.40282(12) 0.16438(13) 0.0396(4) Uani 1 1 d . . . . .
H5 H 0.778003 0.376534 0.223317 0.048 Uiso 1 1 calc R U . . .
C6 C 0.68353(12) 0.46523(11) 0.16284(11) 0.0315(3) Uani 1 1 d . . . . .
C7 C 0.64250(11) 0.48828(11) 0.25394(10) 0.0305(3) Uani 1 1 d . . . . .
H7 H 0.696978 0.484694 0.309527 0.037 Uiso 1 1 calc R U . . .
C8 C 0.60362(12) 0.57555(11) 0.24585(11) 0.0320(4) Uani 1 1 d . . . . .
C9 C 0.48912(12) 0.66607(12) 0.14307(11) 0.0347(4) Uani 1 1 d . . . . .
C10 C 0.56259(12) 0.63376(11) 0.01041(11) 0.0329(4) Uani 1 1 d . . . . .
C11 C 0.46616(12) 0.76550(12) 0.00771(12) 0.0345(4) Uani 1 1 d . . . . .
C12 C 0.47351(14) 0.83789(13) 0.06075(14) 0.0424(4) Uani 1 1 d . . . . .
H12 H 0.505238 0.838036 0.125368 0.051 Uiso 1 1 calc R U . . .
C13 C 0.43399(16) 0.91001(14) 0.01834(17) 0.0515(5) Uani 1 1 d . . . . .
H13 H 0.436611 0.959658 0.054637 0.062 Uiso 1 1 calc R U . . .
C14 C 0.39071(15) 0.91009(15) -0.07662(17) 0.0546(6) Uani 1 1 d . . . . .
H14 H 0.364564 0.959923 -0.105704 0.065 Uiso 1 1 calc R U . . .
C15 C 0.38550(14) 0.83833(15) -0.12884(15) 0.0509(5) Uani 1 1 d . . . . .
H15 H 0.356658 0.839077 -0.194366 0.061 Uiso 1 1 calc R U . . .
C16 C 0.42180(13) 0.76450(13) -0.08728(13) 0.0408(4) Uani 1 1 d . . . . .
H16 H 0.416361 0.714521 -0.123073 0.049 Uiso 1 1 calc R U . . .
C17 C 0.55950(11) 0.43131(11) 0.27134(11) 0.0299(3) Uani 1 1 d . . . . .
H17 H 0.512314 0.416792 0.217548 0.036 Uiso 1 1 calc R U . . .
C18 C 0.54682(11) 0.39972(10) 0.35565(10) 0.0267(3) Uani 1 1 d . . . . .
C19 C 0.45853(11) 0.35284(10) 0.37322(11) 0.0282(3) Uani 1 1 d . . . . .
C20 C 0.42347(13) 0.36065(11) 0.46099(12) 0.0345(4) Uani 1 1 d . . . . .
H20 H 0.461075 0.390434 0.511859 0.041 Uiso 1 1 calc R U . . .
C21 C 0.33386(14) 0.32505(14) 0.47420(13) 0.0445(4) Uani 1 1 d . . . . .
H21 H 0.309959 0.330933 0.534014 0.053 Uiso 1 1 calc R U . . .
C22 C 0.27922(14) 0.28121(14) 0.40127(14) 0.0457(5) Uani 1 1 d . . . . .
H22 H 0.217135 0.257929 0.410356 0.055 Uiso 1 1 calc R U . . .
C23 C 0.31468(14) 0.27103(13) 0.31472(13) 0.0417(4) Uani 1 1 d . . . . .
H23 H 0.277419 0.239929 0.264806 0.050 Uiso 1 1 calc R U . . .
C24 C 0.40434(13) 0.30606(12) 0.30063(12) 0.0351(4) Uani 1 1 d . . . . .
H24 H 0.428989 0.298216 0.241469 0.042 Uiso 1 1 calc R U . . .
C25 C 0.66400(13) 0.26221(11) 0.48899(12) 0.0354(4) Uani 1 1 d . . . . .
C26 C 0.61784(15) 0.24428(13) 0.56836(15) 0.0448(4) Uani 1 1 d . . . . .
H26 H 0.612950 0.285260 0.615781 0.054 Uiso 1 1 calc R U . . .
C27 C 0.57890(19) 0.16578(16) 0.5777(2) 0.0666(7) Uani 1 1 d . . . . .
H27 H 0.547315 0.152525 0.631717 0.080 Uiso 1 1 calc R U . . .
C28 C 0.5865(2) 0.10684(15) 0.5074(3) 0.0807(10) Uani 1 1 d . . . . .
H28 H 0.559272 0.053339 0.513322 0.097 Uiso 1 1 calc R U . . .
C29 C 0.6331(2) 0.12483(15) 0.4291(2) 0.0722(8) Uani 1 1 d . . . . .
H29 H 0.637736 0.083828 0.381697 0.087 Uiso 1 1 calc R U . . .
C30 C 0.67255(17) 0.20171(13) 0.41973(15) 0.0511(5) Uani 1 1 d . . . . .
H30 H 0.705623 0.213918 0.366378 0.061 Uiso 1 1 calc R U . . .
C31 C 0.75466(12) 0.40837(10) 0.58432(11) 0.0305(3) Uani 1 1 d . . . . .
C32 C 0.85060(13) 0.38848(14) 0.62507(12) 0.0427(4) Uani 1 1 d . . . . .
H32 H 0.889620 0.352311 0.592610 0.051 Uiso 1 1 calc R U . . .
C33 C 0.88945(16) 0.42158(17) 0.71342(14) 0.0542(6) Uani 1 1 d . . . . .
H33 H 0.954891 0.407579 0.741818 0.065 Uiso 1 1 calc R U . . .
C34 C 0.83345(18) 0.47447(14) 0.75973(14) 0.0542(6) Uani 1 1 d . . . . .
H34 H 0.861054 0.498202 0.819307 0.065 Uiso 1 1 calc R U . . .
C35 C 0.7373(2) 0.49353(15) 0.72051(15) 0.0620(6) Uani 1 1 d . . . . .
H35 H 0.698253 0.529185 0.753606 0.074 Uiso 1 1 calc R U . . .
C36 C 0.69812(17) 0.46029(14) 0.63254(13) 0.0498(5) Uani 1 1 d . . . . .
H36 H 0.632012 0.473293 0.605244 0.060 Uiso 1 1 calc R U . . .

loop_
_atom_site_aniso_label
_atom_site_aniso_U_11
_atom_site_aniso_U_22
_atom_site_aniso_U_33
_atom_site_aniso_U_23
_atom_site_aniso_U_13
_atom_site_aniso_U_12
P1 0.0253(2) 0.0397(2) 0.02198(19) -0.00010(15) 0.00182(14) 0.00251(16)
F1 0.0496(6) 0.0513(6) 0.0217(4) -0.0012(4) 0.0114(4) 0.0024(5)
F2 0.0393(6) 0.0495(6) 0.0379(5) 0.0022(4) -0.0004(4) -0.0138(5)
O1 0.0448(7) 0.0601(9) 0.0214(5) 0.0060(5) 0.0082(5) 0.0059(6)
O2 0.0530(8) 0.0574(9) 0.0356(6) 0.0048(6) 0.0176(6) 0.0152(7)
O3 0.0291(6) 0.0715(9) 0.0291(6) 0.0006(6) 0.0051(5) 0.0067(6)
O4 0.0270(5) 0.0351(6) 0.0215(5) 0.0015(4) 0.0015(4) 0.0004(4)
N1 0.0350(7) 0.0462(8) 0.0191(6) 0.0021(6) 0.0082(5) 0.0033(6)
N2 0.0307(7) 0.0451(8) 0.0195(6) 0.0014(5) 0.0067(5) 0.0017(6)
N3 0.0325(7) 0.0425(8) 0.0244(6) 0.0021(6) 0.0040(5) -0.0004(6)
C1 0.0280(7) 0.0413(9) 0.0263(7) 0.0001(7) 0.0061(6) -0.0030(7)
C2 0.0424(9) 0.0467(10) 0.0282(8) -0.0015(7) 0.0109(7) -0.0020(8)
C3 0.0515(11) 0.0499(11) 0.0386(9) -0.0037(8) 0.0211(8) 0.0002(9)
C4 0.0425(10) 0.0487(11) 0.0506(11) 0.0010(9) 0.0180(8) 0.0069(9)
C5 0.0338(9) 0.0474(11) 0.0387(9) 0.0073(8) 0.0088(7) 0.0021(8)
C6 0.0256(7) 0.0431(9) 0.0267(7) 0.0022(7) 0.0066(6) -0.0041(7)
C7 0.0255(7) 0.0444(9) 0.0215(7) 0.0043(6) 0.0032(5) -0.0028(7)
C8 0.0306(8) 0.0445(9) 0.0215(7) 0.0004(6) 0.0059(6) -0.0061(7)
C9 0.0311(8) 0.0450(10) 0.0287(8) 0.0021(7) 0.0063(6) 0.0003(7)
C10 0.0298(8) 0.0452(10) 0.0227(7) 0.0009(7) 0.0002(6) -0.0013(7)
C11 0.0253(7) 0.0421(9) 0.0360(8) 0.0065(7) 0.0038(6) -0.0010(7)
C12 0.0369(9) 0.0473(11) 0.0430(10) 0.0016(8) 0.0058(7) -0.0033(8)
C13 0.0448(11) 0.0435(11) 0.0678(13) 0.0049(10) 0.0137(10) 0.0014(9)
C14 0.0379(10) 0.0569(13) 0.0694(14) 0.0216(11) 0.0093(9) 0.0103(9)
C15 0.0328(9) 0.0694(14) 0.0480(11) 0.0175(10) -0.0029(8) 0.0041(9)
C16 0.0296(8) 0.0547(11) 0.0366(9) 0.0047(8) -0.0002(7) -0.0025(8)
C17 0.0249(7) 0.0419(9) 0.0229(7) 0.0030(6) 0.0034(6) -0.0006(7)
C18 0.0239(7) 0.0332(8) 0.0228(7) 0.0003(6) 0.0026(5) 0.0032(6)
C19 0.0253(7) 0.0340(8) 0.0259(7) 0.0031(6) 0.0058(6) 0.0022(6)
C20 0.0332(8) 0.0447(10) 0.0268(8) 0.0010(7) 0.0089(6) -0.0019(7)
C21 0.0399(10) 0.0585(12) 0.0391(9) 0.0008(8) 0.0194(8) -0.0046(9)
C22 0.0320(9) 0.0540(12) 0.0536(11) 0.0036(9) 0.0148(8) -0.0089(8)
C23 0.0349(9) 0.0467(11) 0.0428(9) -0.0022(8) 0.0029(7) -0.0089(8)
C24 0.0356(9) 0.0421(9) 0.0280(8) -0.0007(7) 0.0058(6) -0.0029(7)
C25 0.0322(8) 0.0352(9) 0.0361(8) -0.0012(7) -0.0047(7) 0.0071(7)
C26 0.0446(10) 0.0383(10) 0.0502(10) 0.0078(8) 0.0020(8) -0.0010(8)
C27 0.0621(14) 0.0514(14) 0.0825(17) 0.0255(13) -0.0028(12) -0.0116(12)
C28 0.0829(19) 0.0322(11) 0.113(2) 0.0121(14) -0.0361(18) -0.0124(12)
C29 0.0862(19) 0.0380(12) 0.0793(17) -0.0133(12) -0.0329(15) 0.0130(12)
C30 0.0552(12) 0.0448(11) 0.0476(11) -0.0115(9) -0.0129(9) 0.0147(9)
C31 0.0343(8) 0.0335(8) 0.0227(7) 0.0032(6) 0.0010(6) -0.0042(7)
C32 0.0308(9) 0.0649(13) 0.0315(8) -0.0023(8) 0.0012(7) -0.0028(8)
C33 0.0403(10) 0.0865(17) 0.0329(9) -0.0027(10) -0.0046(8) -0.0137(11)
C34 0.0725(15) 0.0542(12) 0.0318(9) -0.0058(8) -0.0062(9) -0.0176(11)
C35 0.0860(17) 0.0553(13) 0.0408(11) -0.0146(10) -0.0038(11) 0.0152(13)
C36 0.0583(12) 0.0514(12) 0.0361(9) -0.0072(8) -0.0053(8) 0.0163(10)

loop_
_atom_type_symbol
_atom_type_description
_atom_type_scat_dispersion_real
_atom_type_scat_dispersion_imag
_atom_type_scat_source
C C 0.0181 0.0091 'International Tables Vol C Tables 4.2.6.8 and 6.1.1.4'
H H 0.0000 0.0000 'International Tables Vol C Tables 4.2.6.8 and 6.1.1.4'
F F 0.0727 0.0534 'International Tables Vol C Tables 4.2.6.8 and 6.1.1.4'
N N 0.0311 0.0180 'International Tables Vol C Tables 4.2.6.8 and 6.1.1.4'
O O 0.0492 0.0322 'International Tables Vol C Tables 4.2.6.8 and 6.1.1.4'
P P 0.2955 0.4335 'International Tables Vol C Tables 4.2.6.8 and 6.1.1.4'

loop_
_geom_angle_atom_site_label_1
_geom_angle_atom_site_label_2
_geom_angle_atom_site_label_3
_geom_angle
_geom_angle_site_symmetry_1
_geom_angle_site_symmetry_3
_geom_angle_publ_flag
O3 P1 O4 113.63(7) . . ?
O3 P1 C25 112.80(9) . . ?
O3 P1 C31 115.02(8) . . ?
O4 P1 C25 105.44(7) . . ?
O4 P1 C31 100.12(7) . . ?
C25 P1 C31 108.72(8) . . ?
C18 O4 P1 120.35(10) . . ?
C1 N1 N2 120.13(13) . . ?
C10 N1 N2 109.81(13) . . ?
C10 N1 C1 129.41(13) . . ?
N1 N2 C8 111.39(12) . . ?
C9 N2 N1 106.64(12) . . ?
C9 N2 C8 117.73(14) . . ?
C9 N3 C10 112.23(14) . . ?
C9 N3 C11 123.49(15) . . ?
C10 N3 C11 124.23(13) . . ?
C2 C1 N1 120.42(15) . . ?
C6 C1 N1 118.99(14) . . ?
C6 C1 C2 120.56(16) . . ?
C1 C2 H2 120.5 . . ?
C3 C2 C1 119.05(17) . . ?
C3 C2 H2 120.5 . . ?
C2 C3 H3 119.5 . . ?
C2 C3 C4 120.93(17) . . ?
C4 C3 H3 119.5 . . ?
C3 C4 H4 120.2 . . ?
C3 C4 C5 119.66(18) . . ?
C5 C4 H4 120.2 . . ?
C4 C5 H5 119.7 . . ?
C6 C5 C4 120.60(17) . . ?
C6 C5 H5 119.7 . . ?
C1 C6 C7 120.75(15) . . ?
C5 C6 C1 119.16(15) . . ?
C5 C6 C7 120.04(15) . . ?
C6 C7 H7 109.1 . . ?
C8 C7 C6 109.51(13) . . ?
C8 C7 H7 109.1 . . ?
C17 C7 C6 111.25(14) . . ?
C17 C7 H7 109.1 . . ?
C17 C7 C8 108.82(13) . . ?
F1 C8 F2 105.73(13) . . ?
F1 C8 N2 107.59(13) . . ?
F1 C8 C7 111.90(13) . . ?
F2 C8 N2 109.26(13) . . ?
F2 C8 C7 110.70(13) . . ?
N2 C8 C7 111.45(14) . . ?
O2 C9 N2 125.57(16) . . ?
O2 C9 N3 128.84(18) . . ?
N3 C9 N2 105.56(14) . . ?
O1 C10 N1 127.50(17) . . ?
O1 C10 N3 126.87(16) . . ?
N1 C10 N3 105.62(13) . . ?
C12 C11 N3 119.50(15) . . ?
C12 C11 C16 121.20(18) . . ?
C16 C11 N3 119.30(17) . . ?
C11 C12 H12 120.5 . . ?
C13 C12 C11 119.09(19) . . ?
C13 C12 H12 120.5 . . ?
C12 C13 H13 119.9 . . ?
C14 C13 C12 120.3(2) . . ?
C14 C13 H13 119.9 . . ?
C13 C14 H14 120.0 . . ?
C15 C14 C13 120.0(2) . . ?
C15 C14 H14 120.0 . . ?
C14 C15 H15 119.5 . . ?
C14 C15 C16 120.92(19) . . ?
C16 C15 H15 119.5 . . ?
C11 C16 C15 118.4(2) . . ?
C11 C16 H16 120.8 . . ?
C15 C16 H16 120.8 . . ?
C7 C17 H17 117.3 . . ?
C18 C17 C7 125.33(14) . . ?
C18 C17 H17 117.3 . . ?
O4 C18 C19 115.16(12) . . ?
C17 C18 O4 120.05(14) . . ?
C17 C18 C19 124.25(14) . . ?
C20 C19 C18 119.59(15) . . ?
C20 C19 C24 119.18(15) . . ?
C24 C19 C18 121.01(14) . . ?
C19 C20 H20 120.0 . . ?
C21 C20 C19 120.07(16) . . ?
C21 C20 H20 120.0 . . ?
C20 C21 H21 119.8 . . ?
C22 C21 C20 120.43(16) . . ?
C22 C21 H21 119.8 . . ?
C21 C22 H22 120.0 . . ?
C21 C22 C23 120.00(17) . . ?
C23 C22 H22 120.0 . . ?
C22 C23 H23 119.9 . . ?
C22 C23 C24 120.17(17) . . ?
C24 C23 H23 119.9 . . ?
C19 C24 H24 120.0 . . ?
C23 C24 C19 120.08(16) . . ?
C23 C24 H24 120.0 . . ?
C26 C25 P1 121.38(14) . . ?
C26 C25 C30 120.50(19) . . ?
C30 C25 P1 118.09(16) . . ?
C25 C26 H26 120.3 . . ?
C25 C26 C27 119.3(2) . . ?
C27 C26 H26 120.3 . . ?
C26 C27 H27 120.3 . . ?
C28 C27 C26 119.4(3) . . ?
C28 C27 H27 120.3 . . ?
C27 C28 H28 119.5 . . ?
C29 C28 C27 121.0(2) . . ?
C29 C28 H28 119.5 . . ?
C28 C29 H29 120.0 . . ?
C30 C29 C28 120.1(2) . . ?
C30 C29 H29 120.0 . . ?
C25 C30 H30 120.1 . . ?
C29 C30 C25 119.7(2) . . ?
C29 C30 H30 120.1 . . ?
C32 C31 P1 116.93(14) . . ?
C36 C31 P1 123.40(14) . . ?
C36 C31 C32 119.67(16) . . ?
C31 C32 H32 120.1 . . ?
C31 C32 C33 119.82(19) . . ?
C33 C32 H32 120.1 . . ?
C32 C33 H33 120.0 . . ?
C34 C33 C32 120.0(2) . . ?
C34 C33 H33 120.0 . . ?
C33 C34 H34 119.7 . . ?
C33 C34 C35 120.55(18) . . ?
C35 C34 H34 119.7 . . ?
C34 C35 H35 120.2 . . ?
C34 C35 C36 119.5(2) . . ?
C36 C35 H35 120.2 . . ?
C31 C36 C35 120.4(2) . . ?
C31 C36 H36 119.8 . . ?
C35 C36 H36 119.8 . . ?

loop_
_geom_bond_atom_site_label_1
_geom_bond_atom_site_label_2
_geom_bond_distance
_geom_bond_site_symmetry_2
_geom_bond_publ_flag
P1 O3 1.4712(12) . ?
P1 O4 1.6139(11) . ?
P1 C25 1.7861(19) . ?
P1 C31 1.7889(16) . ?
F1 C8 1.3442(18) . ?
F2 C8 1.3710(19) . ?
O1 C10 1.210(2) . ?
O2 C9 1.196(2) . ?
O4 C18 1.4085(18) . ?
N1 N2 1.4278(17) . ?
N1 C1 1.410(2) . ?
N1 C10 1.371(2) . ?
N2 C8 1.446(2) . ?
N2 C9 1.421(2) . ?
N3 C9 1.379(2) . ?
N3 C10 1.393(2) . ?
N3 C11 1.435(2) . ?
C1 C2 1.396(2) . ?
C1 C6 1.395(2) . ?
C2 H2 0.9500 . ?
C2 C3 1.381(3) . ?
C3 H3 0.9500 . ?
C3 C4 1.385(3) . ?
C4 H4 0.9500 . ?
C4 C5 1.386(3) . ?
C5 H5 0.9500 . ?
C5 C6 1.385(3) . ?
C6 C7 1.517(2) . ?
C7 H7 1.0000 . ?
C7 C8 1.506(3) . ?
C7 C17 1.505(2) . ?
C11 C12 1.385(3) . ?
C11 C16 1.387(2) . ?
C12 H12 0.9500 . ?
C12 C13 1.384(3) . ?
C13 H13 0.9500 . ?
C13 C14 1.382(3) . ?
C14 H14 0.9500 . ?
C14 C15 1.371(3) . ?
C15 H15 0.9500 . ?
C15 C16 1.389(3) . ?
C16 H16 0.9500 . ?
C17 H17 0.9500 . ?
C17 C18 1.326(2) . ?
C18 C19 1.471(2) . ?
C19 C20 1.393(2) . ?
C19 C24 1.395(2) . ?
C20 H20 0.9500 . ?
C20 C21 1.385(2) . ?
C21 H21 0.9500 . ?
C21 C22 1.376(3) . ?
C22 H22 0.9500 . ?
C22 C23 1.383(3) . ?
C23 H23 0.9500 . ?
C23 C24 1.385(2) . ?
C24 H24 0.9500 . ?
C25 C26 1.389(3) . ?
C25 C30 1.398(3) . ?
C26 H26 0.9500 . ?
C26 C27 1.389(3) . ?
C27 H27 0.9500 . ?
C27 C28 1.389(4) . ?
C28 H28 0.9500 . ?
C28 C29 1.378(5) . ?
C29 H29 0.9500 . ?
C29 C30 1.369(4) . ?
C30 H30 0.9500 . ?
C31 C32 1.387(2) . ?
C31 C36 1.381(3) . ?
C32 H32 0.9500 . ?
C32 C33 1.388(3) . ?
C33 H33 0.9500 . ?
C33 C34 1.371(3) . ?
C34 H34 0.9500 . ?
C34 C35 1.381(3) . ?
C35 H35 0.9500 . ?
C35 C36 1.386(3) . ?
C36 H36 0.9500 . ?

loop_
_geom_torsion_atom_site_label_1
_geom_torsion_atom_site_label_2
_geom_torsion_atom_site_label_3
_geom_torsion_atom_site_label_4
_geom_torsion
_geom_torsion_site_symmetry_1
_geom_torsion_site_symmetry_2
_geom_torsion_site_symmetry_3
_geom_torsion_site_symmetry_4
_geom_torsion_publ_flag
P1 O4 C18 C17 -90.66(17) . . . . ?
P1 O4 C18 C19 97.45(14) . . . . ?
P1 C25 C26 C27 177.13(16) . . . . ?
P1 C25 C30 C29 -176.55(16) . . . . ?
P1 C31 C32 C33 179.83(16) . . . . ?
P1 C31 C36 C35 -179.56(18) . . . . ?
O3 P1 O4 C18 64.56(13) . . . . ?
O3 P1 C25 C26 162.54(14) . . . . ?
O3 P1 C25 C30 -19.40(17) . . . . ?
O3 P1 C31 C32 -43.45(17) . . . . ?
O3 P1 C31 C36 137.11(17) . . . . ?
O4 P1 C25 C26 -72.91(15) . . . . ?
O4 P1 C25 C30 105.16(14) . . . . ?
O4 P1 C31 C32 -165.64(14) . . . . ?
O4 P1 C31 C36 14.92(18) . . . . ?
O4 C18 C19 C20 26.8(2) . . . . ?
O4 C18 C19 C24 -158.62(15) . . . . ?
N1 N2 C8 F1 177.58(13) . . . . ?
N1 N2 C8 F2 63.25(18) . . . . ?
N1 N2 C8 C7 -59.40(17) . . . . ?
N1 N2 C9 O2 -178.16(17) . . . . ?
N1 N2 C9 N3 3.76(17) . . . . ?
N1 C1 C2 C3 176.53(17) . . . . ?
N1 C1 C6 C5 -176.13(16) . . . . ?
N1 C1 C6 C7 6.5(2) . . . . ?
N2 N1 C1 C2 169.14(15) . . . . ?
N2 N1 C1 C6 -12.8(2) . . . . ?
N2 N1 C10 O1 -178.44(17) . . . . ?
N2 N1 C10 N3 0.06(18) . . . . ?
N3 C11 C12 C13 -177.84(16) . . . . ?
N3 C11 C16 C15 179.79(16) . . . . ?
C1 N1 N2 C8 39.5(2) . . . . ?
C1 N1 N2 C9 169.19(14) . . . . ?
C1 N1 C10 O1 11.0(3) . . . . ?
C1 N1 C10 N3 -170.54(16) . . . . ?
C1 C2 C3 C4 -0.2(3) . . . . ?
C1 C6 C7 C8 -25.8(2) . . . . ?
C1 C6 C7 C17 94.55(19) . . . . ?
C2 C1 C6 C5 1.9(3) . . . . ?
C2 C1 C6 C7 -175.48(16) . . . . ?
C2 C3 C4 C5 1.5(3) . . . . ?
C3 C4 C5 C6 -1.0(3) . . . . ?
C4 C5 C6 C1 -0.6(3) . . . . ?
C4 C5 C6 C7 176.77(17) . . . . ?
C5 C6 C7 C8 156.83(16) . . . . ?
C5 C6 C7 C17 -82.82(19) . . . . ?
C6 C1 C2 C3 -1.5(3) . . . . ?
C6 C7 C8 F1 172.31(13) . . . . ?
C6 C7 C8 F2 -70.03(16) . . . . ?
C6 C7 C8 N2 51.79(17) . . . . ?
C6 C7 C17 C18 137.81(17) . . . . ?
C7 C17 C18 O4 0.8(3) . . . . ?
C7 C17 C18 C19 171.87(15) . . . . ?
C8 N2 C9 O2 -52.2(2) . . . . ?
C8 N2 C9 N3 129.72(14) . . . . ?
C8 C7 C17 C18 -101.45(19) . . . . ?
C9 N2 C8 F1 53.98(18) . . . . ?
C9 N2 C8 F2 -60.35(18) . . . . ?
C9 N2 C8 C7 177.00(13) . . . . ?
C9 N3 C10 O1 -179.01(17) . . . . ?
C9 N3 C10 N1 2.48(19) . . . . ?
C9 N3 C11 C12 43.3(2) . . . . ?
C9 N3 C11 C16 -135.83(17) . . . . ?
C10 N1 N2 C8 -132.11(15) . . . . ?
C10 N1 N2 C9 -2.42(18) . . . . ?
C10 N1 C1 C2 -21.1(3) . . . . ?
C10 N1 C1 C6 156.95(17) . . . . ?
C10 N3 C9 O2 178.06(19) . . . . ?
C10 N3 C9 N2 -3.95(19) . . . . ?
C10 N3 C11 C12 -133.94(18) . . . . ?
C10 N3 C11 C16 46.9(2) . . . . ?
C11 N3 C9 O2 0.5(3) . . . . ?
C11 N3 C9 N2 178.52(14) . . . . ?
C11 N3 C10 O1 -1.5(3) . . . . ?
C11 N3 C10 N1 179.99(15) . . . . ?
C11 C12 C13 C14 -2.1(3) . . . . ?
C12 C11 C16 C15 0.7(3) . . . . ?
C12 C13 C14 C15 0.9(3) . . . . ?
C13 C14 C15 C16 1.1(3) . . . . ?
C14 C15 C16 C11 -1.9(3) . . . . ?
C16 C11 C12 C13 1.3(3) . . . . ?
C17 C7 C8 F1 50.49(17) . . . . ?
C17 C7 C8 F2 168.15(12) . . . . ?
C17 C7 C8 N2 -70.02(16) . . . . ?
C17 C18 C19 C20 -144.67(18) . . . . ?
C17 C18 C19 C24 29.9(3) . . . . ?
C18 C19 C20 C21 172.05(17) . . . . ?
C18 C19 C24 C23 -171.75(16) . . . . ?
C19 C20 C21 C22 0.5(3) . . . . ?
C20 C19 C24 C23 2.8(3) . . . . ?
C20 C21 C22 C23 1.3(3) . . . . ?
C21 C22 C23 C24 -1.1(3) . . . . ?
C22 C23 C24 C19 -1.0(3) . . . . ?
C24 C19 C20 C21 -2.6(3) . . . . ?
C25 P1 O4 C18 -59.48(12) . . . . ?
C25 P1 C31 C32 84.12(15) . . . . ?
C25 P1 C31 C36 -95.32(18) . . . . ?
C25 C26 C27 C28 -0.2(3) . . . . ?
C26 C25 C30 C29 1.5(3) . . . . ?
C26 C27 C28 C29 0.7(4) . . . . ?
C27 C28 C29 C30 -0.1(4) . . . . ?
C28 C29 C30 C25 -1.0(3) . . . . ?
C30 C25 C26 C27 -0.9(3) . . . . ?
C31 P1 O4 C18 -172.27(11) . . . . ?
C31 P1 C25 C26 33.72(17) . . . . ?
C31 P1 C25 C30 -148.22(14) . . . . ?
C31 C32 C33 C34 -0.7(3) . . . . ?
C32 C31 C36 C35 1.0(3) . . . . ?
C32 C33 C34 C35 1.8(4) . . . . ?
C33 C34 C35 C36 -1.5(4) . . . . ?
C34 C35 C36 C31 0.1(4) . . . . ?
C36 C31 C32 C33 -0.7(3) . . . . ?
